data_7217765
loop_
_publ_author_name
'Konstas, Kristina'
'Taupitz, Kim F.'
'Turner, David R.'
'Kennedy, Danielle F.'
'Hill, Matthew R.'

_publ_section_title
;
 A new family of zinc metal--organic framework polymorphs containing
 anthracene tetracarboxylates
;
_journal_issue 38
_journal_name_full CrystEngComm
_journal_page_first 8937
_journal_paper_doi 10.1039/C4CE00385C
_journal_volume 16
_journal_year 2014
_chemical_formula_moiety 'C30 H18 O10 Zn2, 1.5(C3 H7 N O)'
_chemical_formula_sum 'C34.5 H28.5 N1.5 O11.5 Zn2'
_chemical_formula_weight 778.83
_chemical_name_systematic
;
 ?
;
_space_group_crystal_system trigonal
_space_group_IT_number 166
_space_group_name_Hall '-R 3 2"'
_space_group_name_H-M_alt 'R -3 m :H'
_symmetry_space_group_name_Hall '-R 3 2"'
_symmetry_space_group_name_H-M 'R -3 m :H'
_atom_sites_solution_hydrogens geom
_audit_creation_method SHELXL-2013
_cell_angle_alpha 90
_cell_angle_beta 90
_cell_angle_gamma 120
_cell_formula_units_Z 9
_cell_length_a 27.063(9)
_cell_length_b 27.063(9)
_cell_length_c 16.107(3)
_cell_measurement_reflns_used 71879
_cell_measurement_temperature 100(2)
_cell_measurement_theta_max 30.956
_cell_measurement_theta_min 2.607
_cell_volume 10216(5)
_computing_cell_refinement 'XDS (Kabsch, 1993)'
_computing_data_collection 'BluIce (McPhillips, 2002)'
_computing_data_reduction 'XDS (Kabsch, 1993)'
_computing_structure_refinement 'SHELXL-2013 (Sheldrick, 2013)'
_computing_structure_solution 'SHELXS-97 (Sheldrick, 1997)'
_diffrn_ambient_temperature 100(2)
_diffrn_measured_fraction_theta_full 0.988
_diffrn_measured_fraction_theta_max 0.982
_diffrn_measurement_device_type 'ADSC Quantum 210r'
_diffrn_measurement_method 'phi scan'
_diffrn_radiation_monochromator 'Silicon Double Crystal'
_diffrn_radiation_type Synchrotron
_diffrn_radiation_wavelength 0.71073
_diffrn_reflns_av_R_equivalents 0.0906
_diffrn_reflns_av_unetI/netI 0.0282
_diffrn_reflns_Laue_measured_fraction_full 0.988
_diffrn_reflns_Laue_measured_fraction_max 0.982
_diffrn_reflns_limit_h_max 39
_diffrn_reflns_limit_h_min -38
_diffrn_reflns_limit_k_max 38
_diffrn_reflns_limit_k_min -38
_diffrn_reflns_limit_l_max 23
_diffrn_reflns_limit_l_min -23
_diffrn_reflns_number 71870
_diffrn_reflns_point_group_measured_fraction_full 0.988
_diffrn_reflns_point_group_measured_fraction_max 0.982
_diffrn_reflns_theta_full 27.500
_diffrn_reflns_theta_max 30.956
_diffrn_reflns_theta_min 2.607
_diffrn_source 'Australian Synchrotron'
_exptl_absorpt_coefficient_mu 1.104
_exptl_absorpt_correction_type none
_exptl_crystal_colour colourless
_exptl_crystal_density_diffrn 1.139
_exptl_crystal_description block
_exptl_crystal_F_000 3582
_exptl_crystal_size_max 0.050
_exptl_crystal_size_mid 0.040
_exptl_crystal_size_min 0.040
_platon_squeeze_details
;
 Squeeze suggests 1.5 DMF molecules per formula unit.
 These solvent molecules are included in the formula.
;
_refine_diff_density_max 0.875
_refine_diff_density_min -1.170
_refine_diff_density_rms 0.092
_refine_ls_extinction_method none
_refine_ls_goodness_of_fit_ref 1.177
_refine_ls_hydrogen_treatment constr
_refine_ls_matrix_type full
_refine_ls_number_parameters 100
_refine_ls_number_reflns 3753
_refine_ls_number_restraints 0
_refine_ls_restrained_S_all 1.177
_refine_ls_R_factor_all 0.0746
_refine_ls_R_factor_gt 0.0690
_refine_ls_shift/su_max 0.000
_refine_ls_shift/su_mean 0.000
_refine_ls_structure_factor_coef Fsqd
_refine_ls_weighting_details
;
 w=1/[\s^2^(Fo^2^)+(0.0815P)^2^+42.6837P]
 where P=(Fo^2^+2Fc^2^)/3
;
_refine_ls_weighting_scheme calc
_refine_ls_wR_factor_gt 0.1920
_refine_ls_wR_factor_ref 0.1954
_reflns_Friedel_coverage 0.000
_reflns_number_gt 3455
_reflns_number_total 3753
_reflns_threshold_expression 'I > 2\s(I)'
_cod_data_source_file c4ce00385c2.cif
_cod_data_source_block KT0218
_cod_depositor_comments 'Adding full bibliography for 7217763--7217765.cif.'
_cod_original_cell_volume 10216(7)
_cod_original_formula_sum 'C34.50 H28.50 N1.50 O11.50 Zn2'
_cod_database_code 7217765
_shelx_space_group_comment
;
The symmetry employed for this shelxl refinement is uniquely defined
by the following loop, which should always be used as a source of
symmetry information in preference to the above space-group names.
They are only intended as comments.
;
_shelx_estimated_absorpt_t_min 0.947
_shelx_estimated_absorpt_t_max 0.957
_shelxl_version_number 2013-2

loop_
_space_group_symop_operation_xyz
'x, y, z'
'-y, x-y, z'
'-x+y, -x, z'
'x-y, -y, -z'
'-x, -x+y, -z'
'y, x, -z'
'x+2/3, y+1/3, z+1/3'
'-y+2/3, x-y+1/3, z+1/3'
'-x+y+2/3, -x+1/3, z+1/3'
'x-y+2/3, -y+1/3, -z+1/3'
'-x+2/3, -x+y+1/3, -z+1/3'
'y+2/3, x+1/3, -z+1/3'
'x+1/3, y+2/3, z+2/3'
'-y+1/3, x-y+2/3, z+2/3'
'-x+y+1/3, -x+2/3, z+2/3'
'x-y+1/3, -y+2/3, -z+2/3'
'-x+1/3, -x+y+2/3, -z+2/3'
'y+1/3, x+2/3, -z+2/3'
'-x, -y, -z'
'y, -x+y, -z'
'x-y, x, -z'
'-x+y, y, z'
'x, x-y, z'
'-y, -x, z'
'-x+2/3, -y+1/3, -z+1/3'
'y+2/3, -x+y+1/3, -z+1/3'
'x-y+2/3, x+1/3, -z+1/3'
'-x+y+2/3, y+1/3, z+1/3'
'x+2/3, x-y+1/3, z+1/3'
'-y+2/3, -x+1/3, z+1/3'
'-x+1/3, -y+2/3, -z+2/3'
'y+1/3, -x+y+2/3, -z+2/3'
'x-y+1/3, x+2/3, -z+2/3'
'-x+y+1/3, y+2/3, z+2/3'
'x+1/3, x-y+2/3, z+2/3'
'-y+1/3, -x+2/3, z+2/3'

loop_
_atom_site_label
_atom_site_type_symbol
_atom_site_fract_x
_atom_site_fract_y
_atom_site_fract_z
_atom_site_U_iso_or_equiv
_atom_site_adp_type
_atom_site_occupancy
_atom_site_site_symmetry_order
_atom_site_calc_flag
_atom_site_refinement_flags_posn
_atom_site_refinement_flags_adp
_atom_site_refinement_flags_occupancy
Zn1 Zn 0.13443(2) 0.26886(2) 0.34117(3) 0.03470(18) Uani 1 2 d S T P
O1 O 0.19512(11) 0.28390(14) 0.25573(19) 0.0616(7) Uani 1 1 d . . .
O2 O 0.24271(13) 0.37919(14) 0.2422(2) 0.0641(8) Uani 1 1 d . . .
O7 O 0.09245(8) 0.18491(16) 0.3448(4) 0.0778(14) Uani 1 2 d S T P
C1 C 0.3333 0.3766(2) 0.1667 0.0446(9) Uani 1 2 d S T P
H1 H 0.3333 0.4117 0.1667 0.053 Uiso 1 2 calc R U P
C2 C 0.28670(13) 0.32749(16) 0.1964(2) 0.0445(7) Uani 1 1 d . . .
C3 C 0.28620(13) 0.27624(16) 0.1954(2) 0.0453(7) Uani 1 1 d . . .
H3 H 0.2534 0.2426 0.2144 0.054 Uiso 1 1 calc R U .
C4 C 0.3333 0.27329(19) 0.1667 0.0432(9) Uani 1 2 d S T P
C5 C 0.23715(15) 0.3307(2) 0.2336(2) 0.0524(8) Uani 1 1 d . . .
C6 C 0.3333 0.21845(19) 0.1667 0.0433(9) Uani 1 2 d S T P
C7 C 0.31263(15) 0.18280(15) 0.0976(2) 0.0460(7) Uani 1 1 d . . .
C8 C 0.29101(19) 0.1971(2) 0.0247(2) 0.0579(9) Uani 1 1 d . . .
H8 H 0.2906 0.2320 0.0233 0.069 Uiso 1 1 calc R U .
C9 C 0.2715(2) 0.1618(2) -0.0414(3) 0.0712(12) Uani 1 1 d . . .
H9 H 0.2576 0.1722 -0.0885 0.085 Uiso 1 1 calc R U .

loop_
_atom_site_aniso_label
_atom_site_aniso_U_11
_atom_site_aniso_U_22
_atom_site_aniso_U_33
_atom_site_aniso_U_23
_atom_site_aniso_U_13
_atom_site_aniso_U_12
Zn1 0.0252(2) 0.0192(2) 0.0576(3) 0.00973(17) 0.00487(8) 0.00959(11)
O1 0.0359(12) 0.079(2) 0.0726(17) 0.0196(15) 0.0170(12) 0.0307(13)
O2 0.0474(15) 0.0699(19) 0.0777(18) -0.0004(15) 0.0172(13) 0.0313(14)
O7 0.067(2) 0.0285(17) 0.125(4) 0.015(2) 0.0074(11) 0.0142(9)
C1 0.035(2) 0.0464(18) 0.048(2) -0.0002(9) -0.0004(17) 0.0176(10)
C2 0.0305(13) 0.0526(18) 0.0474(15) 0.0038(14) 0.0046(11) 0.0186(13)
C3 0.0290(13) 0.0509(18) 0.0481(16) 0.0082(14) 0.0080(11) 0.0141(13)
C4 0.034(2) 0.0466(18) 0.045(2) 0.0035(8) 0.0071(16) 0.0169(10)
C5 0.0365(16) 0.074(2) 0.0514(17) 0.0044(17) 0.0072(13) 0.0307(17)
C6 0.0321(19) 0.0451(18) 0.048(2) 0.0030(8) 0.0061(16) 0.0160(10)
C7 0.0402(16) 0.0500(18) 0.0436(15) 0.0036(13) 0.0054(12) 0.0194(14)
C8 0.063(2) 0.062(2) 0.0530(19) 0.0057(17) -0.0026(17) 0.035(2)
C9 0.085(3) 0.079(3) 0.0479(19) 0.0006(19) -0.014(2) 0.040(3)

loop_
_atom_type_symbol
_atom_type_description
_atom_type_scat_dispersion_real
_atom_type_scat_dispersion_imag
_atom_type_scat_source
C C 0.0033 0.0016 'International Tables Vol C Tables 4.2.6.8 and 6.1.1.4'
H H 0.0000 0.0000 'International Tables Vol C Tables 4.2.6.8 and 6.1.1.4'
N N 0.0061 0.0033 'International Tables Vol C Tables 4.2.6.8 and 6.1.1.4'
O O 0.0106 0.0060 'International Tables Vol C Tables 4.2.6.8 and 6.1.1.4'
Zn Zn 0.2839 1.4301 'International Tables Vol C Tables 4.2.6.8 and 6.1.1.4'

loop_
_geom_angle_atom_site_label_1
_geom_angle_atom_site_label_2
_geom_angle_atom_site_label_3
_geom_angle
_geom_angle_site_symmetry_1
_geom_angle_site_symmetry_3
O7 Zn1 O2 101.33(15) . 31
O7 Zn1 O2 101.33(15) . 16
O2 Zn1 O2 91.1(2) 31 16
O7 Zn1 O1 101.22(15) . .
O2 Zn1 O1 157.45(14) 31 .
O2 Zn1 O1 84.71(13) 16 .
O7 Zn1 O1 101.22(16) . 22
O2 Zn1 O1 84.72(13) 31 22
O2 Zn1 O1 157.45(14) 16 22
O1 Zn1 O1 90.74(17) . 22
O7 Zn1 Zn1 176.94(18) . 31
O2 Zn1 Zn1 80.78(10) 31 31
O2 Zn1 Zn1 80.78(10) 16 31
O1 Zn1 Zn1 76.68(10) . 31
O1 Zn1 Zn1 76.68(10) 22 31
C5 O1 Zn1 129.1(3) . .
C5 O2 Zn1 124.0(3) . 31
C2 C1 C2 119.3(5) . 11
C2 C1 H1 120.3 . .
C2 C1 H1 120.3 11 .
C3 C2 C1 120.5(3) . .
C3 C2 C5 120.0(3) . .
C1 C2 C5 119.5(4) . .
C2 C3 C4 120.8(3) . .
C2 C3 H3 119.6 . .
C4 C3 H3 119.6 . .
C3 C4 C3 118.1(5) . 11
C3 C4 C6 120.9(2) . .
C3 C4 C6 120.9(2) 11 .
O2 C5 O1 126.7(3) . .
O2 C5 C2 117.3(4) . .
O1 C5 C2 115.9(4) . .
C7 C6 C7 121.1(5) 11 .
C7 C6 C4 119.4(2) 11 .
C7 C6 C4 119.4(2) . .
C6 C7 C7 119.4(2) . 23
C6 C7 C8 122.6(4) . .
C7 C7 C8 118.0(2) 23 .
C9 C8 C7 121.2(4) . .
C9 C8 H8 119.4 . .
C7 C8 H8 119.4 . .
C8 C9 C9 120.8(3) . 23
C8 C9 H9 119.6 . .
C9 C9 H9 119.6 23 .

loop_
_geom_bond_atom_site_label_1
_geom_bond_atom_site_label_2
_geom_bond_distance
_geom_bond_site_symmetry_2
Zn1 O7 1.969(4) .
Zn1 O2 2.014(3) 31
Zn1 O2 2.015(3) 16
Zn1 O1 2.022(3) .
Zn1 O1 2.022(3) 22
Zn1 Zn1 3.0324(13) 31
O1 C5 1.258(5) .
O2 C5 1.252(5) .
O2 Zn1 2.014(3) 31
C1 C2 1.383(4) .
C1 C2 1.383(4) 11
C1 H1 0.9500 .
C2 C3 1.380(5) .
C2 C5 1.509(5) .
C3 C4 1.396(4) .
C3 H3 0.9500 .
C4 C3 1.396(4) 11
C4 C6 1.484(7) .
C6 C7 1.393(4) 11
C6 C7 1.393(4) .
C7 C7 1.433(7) 23
C7 C8 1.449(5) .
C8 C9 1.349(6) .
C8 H8 0.9500 .
C9 C9 1.411(11) 23
C9 H9 0.9500 .

loop_
_geom_torsion_atom_site_label_1
_geom_torsion_atom_site_label_2
_geom_torsion_atom_site_label_3
_geom_torsion_atom_site_label_4
_geom_torsion
_geom_torsion_site_symmetry_1
_geom_torsion_site_symmetry_4
C2 C1 C2 C3 -1.0(2) 11 .
C2 C1 C2 C5 176.5(3) 11 .
C1 C2 C3 C4 1.9(5) . .
C5 C2 C3 C4 -175.5(3) . .
C2 C3 C4 C3 -1.0(2) . 11
C2 C3 C4 C6 179.0(2) . .
Zn1 O2 C5 O1 21.1(6) 31 .
Zn1 O2 C5 C2 -155.9(3) 31 .
Zn1 O1 C5 O2 -21.0(6) . .
Zn1 O1 C5 C2 156.0(2) . .
C3 C2 C5 O2 171.5(4) . .
C1 C2 C5 O2 -5.9(5) . .
C3 C2 C5 O1 -5.8(5) . .
C1 C2 C5 O1 176.8(3) . .
C3 C4 C6 C7 -90.8(2) . 11
C3 C4 C6 C7 89.2(2) 11 11
C3 C4 C6 C7 89.2(2) . .
C3 C4 C6 C7 -90.8(2) 11 .
C7 C6 C7 C7 -0.004(1) 11 23
C4 C6 C7 C7 180.000(1) . 23
C7 C6 C7 C8 -179.8(4) 11 .
C4 C6 C7 C8 0.2(4) . .
C6 C7 C8 C9 179.7(4) . .
C7 C7 C8 C9 -0.1(5) 23 .
C7 C8 C9 C9 0.1(5) . 23

loop_
_platon_squeeze_void_nr
_platon_squeeze_void_average_x
_platon_squeeze_void_average_y
_platon_squeeze_void_average_z
_platon_squeeze_void_volume
_platon_squeeze_void_count_electrons
_platon_squeeze_void_content
1 0.000 0.000 -0.004 1699 203 ' '
2 0.333 0.667 0.272 1697 202 ' '
3 0.667 0.333 0.938 1697 202 ' '
